data_7202667
loop_
_publ_author_name
'Duan, Xianying'
'Li, Yizhi'
'Su, Yang'
'Zang, Shuangquan'
'Zhu, Chengjian'
'Meng, Qingjin'

_publ_section_title
;
 Syntheses and solid state structures of hybrid d10 metal--organic
 frameworks based on methylenediisophthalic acid (H4MDIP)
;
_journal_issue 9
_journal_name_full CrystEngComm
_journal_page_first 758
_journal_paper_doi 10.1039/b618613k
_journal_volume 9
_journal_year 2007
_chemical_formula_moiety 'C22 H14 N O8 Zn'
_chemical_formula_sum 'C22 H14 N O8 Zn'
_chemical_formula_weight 485.71
_chemical_name_systematic
;
?
;
_space_group_IT_number 2
_symmetry_cell_setting triclinic
_symmetry_space_group_name_Hall '-P 1'
_symmetry_space_group_name_H-M 'P -1'
_atom_sites_solution_hydrogens geom
_atom_sites_solution_primary direct
_atom_sites_solution_secondary difmap
_audit_creation_method SHELXL-97
_cell_angle_alpha 77.077(3)
_cell_angle_beta 84.154(3)
_cell_angle_gamma 70.740(3)
_cell_formula_units_Z 2
_cell_length_a 8.2675(16)
_cell_length_b 11.014(2)
_cell_length_c 11.281(2)
_cell_measurement_reflns_used 2262
_cell_measurement_temperature 298(2)
_cell_measurement_theta_max 27.675
_cell_measurement_theta_min 2.436
_cell_volume 944.7(3)
_computing_cell_refinement 'Bruker SMART'
_computing_data_collection 'Bruker SMART'
_computing_data_reduction 'Bruker SAINT'
_computing_molecular_graphics 'Bruker SHELXTL'
_computing_publication_material 'Bruker SHELXTL'
_computing_structure_refinement 'Bruker SHELXTL'
_computing_structure_solution 'Bruker SHELXTL'
_diffrn_ambient_temperature 298(2)
_diffrn_measured_fraction_theta_full 0.976
_diffrn_measured_fraction_theta_max 0.976
_diffrn_measurement_device_type 'Bruker Smart Apex CCD'
_diffrn_measurement_method 'phi and omega scans'
_diffrn_radiation_monochromator graphite
_diffrn_radiation_source 'fine-focus sealed tube'
_diffrn_radiation_type MoK\a
_diffrn_radiation_wavelength 0.71073
_diffrn_reflns_av_R_equivalents 0.0603
_diffrn_reflns_av_sigmaI/netI 0.0714
_diffrn_reflns_limit_h_max 10
_diffrn_reflns_limit_h_min -9
_diffrn_reflns_limit_k_max 11
_diffrn_reflns_limit_k_min -13
_diffrn_reflns_limit_l_max 13
_diffrn_reflns_limit_l_min -13
_diffrn_reflns_number 5090
_diffrn_reflns_theta_full 26.00
_diffrn_reflns_theta_max 26.00
_diffrn_reflns_theta_min 1.85
_exptl_absorpt_coefficient_mu 1.355
_exptl_absorpt_correction_T_max 0.783
_exptl_absorpt_correction_T_min 0.670
_exptl_absorpt_correction_type multi-scan
_exptl_absorpt_process_details 'SADABS, Bruker(2000)'
_exptl_crystal_colour brown
_exptl_crystal_density_diffrn 1.707
_exptl_crystal_density_method 'not measured'
_exptl_crystal_description block
_exptl_crystal_F_000 494
_exptl_crystal_size_max 0.30
_exptl_crystal_size_mid 0.25
_exptl_crystal_size_min 0.18
_refine_diff_density_max 0.718
_refine_diff_density_min -0.937
_refine_diff_density_rms 0.097
_refine_ls_extinction_method none
_refine_ls_goodness_of_fit_ref 0.967
_refine_ls_hydrogen_treatment constr
_refine_ls_matrix_type full
_refine_ls_number_parameters 290
_refine_ls_number_reflns 3627
_refine_ls_number_restraints 0
_refine_ls_restrained_S_all 0.967
_refine_ls_R_factor_all 0.0517
_refine_ls_R_factor_gt 0.0396
_refine_ls_shift/su_max 0.014
_refine_ls_shift/su_mean 0.000
_refine_ls_structure_factor_coef Fsqd
_refine_ls_weighting_details 'calc w=1/[\s^2^(Fo^2^)+(0.0461P)^2^] where P=(Fo^2^+2Fc^2^)/3'
_refine_ls_weighting_scheme calc
_refine_ls_wR_factor_gt 0.0908
_refine_ls_wR_factor_ref 0.0957
_reflns_number_gt 2934
_reflns_number_total 3627
_reflns_threshold_expression >2sigma(I)
_cod_data_source_file b618613k.txt
_cod_data_source_block 1
_cod_original_cell_volume 944.8(3)
_cod_database_code 7202667

loop_
_symmetry_equiv_pos_as_xyz
'x, y, z'
'-x, -y, -z'

loop_
_atom_site_label
_atom_site_type_symbol
_atom_site_fract_x
_atom_site_fract_y
_atom_site_fract_z
_atom_site_U_iso_or_equiv
_atom_site_adp_type
_atom_site_occupancy
_atom_site_symmetry_multiplicity
_atom_site_calc_flag
_atom_site_refinement_flags
_atom_site_disorder_assembly
_atom_site_disorder_group
C1 C 0.1658(4) 0.2044(3) 0.7694(3) 0.0153(6) Uani 1 1 d . . .
C2 C 0.0806(4) 0.2259(3) 0.6631(3) 0.0160(6) Uani 1 1 d . . .
H2 H -0.0180 0.2020 0.6669 0.019 Uiso 1 1 calc R . .
C3 C 0.1375(4) 0.2811(3) 0.5530(3) 0.0167(6) Uani 1 1 d . . .
C4 C 0.2852(4) 0.3197(3) 0.5463(3) 0.0164(6) Uani 1 1 d . . .
H4 H 0.3246 0.3577 0.4717 0.020 Uiso 1 1 calc R . .
C5 C 0.3719(4) 0.3007(3) 0.6522(3) 0.0160(6) Uani 1 1 d . . .
C6 C 0.3119(4) 0.2435(3) 0.7628(3) 0.0152(6) Uani 1 1 d . . .
H6 H 0.3695 0.2311 0.8334 0.018 Uiso 1 1 calc R . .
C7 C 0.5310(4) 0.3412(3) 0.6472(3) 0.0186(7) Uani 1 1 d . . .
H7A H 0.5554 0.3776 0.5633 0.022 Uiso 1 1 calc R . .
H7B H 0.6273 0.2637 0.6743 0.022 Uiso 1 1 calc R . .
C8 C 0.5156(4) 0.4417(3) 0.7246(3) 0.0154(6) Uani 1 1 d . . .
C9 C 0.3613(4) 0.5398(3) 0.7369(3) 0.0167(7) Uani 1 1 d . . .
H9 H 0.2642 0.5420 0.7003 0.020 Uiso 1 1 calc R . .
C10 C 0.3505(4) 0.6347(3) 0.8031(3) 0.0152(6) Uani 1 1 d . . .
C11 C 0.4938(4) 0.6314(3) 0.8605(3) 0.0153(6) Uani 1 1 d . . .
H11 H 0.4874 0.6956 0.9038 0.018 Uiso 1 1 calc R . .
C12 C 0.6460(4) 0.5308(3) 0.8522(3) 0.0153(6) Uani 1 1 d . . .
C13 C 0.6570(4) 0.4373(3) 0.7843(3) 0.0160(6) Uani 1 1 d . . .
H13 H 0.7603 0.3709 0.7789 0.019 Uiso 1 1 calc R . .
C14 C 0.0985(4) 0.1413(3) 0.8861(3) 0.0163(6) Uani 1 1 d . . .
C15 C 0.0421(4) 0.2920(3) 0.4441(3) 0.0176(7) Uani 1 1 d . . .
C16 C 0.1827(4) 0.7371(3) 0.8184(3) 0.0159(6) Uani 1 1 d . . .
C17 C 0.8026(4) 0.5188(3) 0.9157(3) 0.0160(6) Uani 1 1 d . . .
C18 C -0.1935(4) 0.0216(3) 0.6174(3) 0.0176(7) Uani 1 1 d . . .
H18 H -0.0957 0.0469 0.5982 0.021 Uiso 1 1 calc R . .
C19 C -0.2972(4) 0.0350(3) 0.5242(3) 0.0175(7) Uani 1 1 d . . .
H19 H -0.2705 0.0706 0.4448 0.021 Uiso 1 1 calc R . .
C20 C -0.4431(4) -0.0053(3) 0.5494(3) 0.0138(6) Uani 1 1 d . . .
C21 C -0.4757(4) -0.0564(3) 0.6710(3) 0.0184(7) Uani 1 1 d . . .
H21 H -0.5704 -0.0853 0.6924 0.022 Uiso 1 1 calc R . .
C22 C -0.3669(4) -0.0639(3) 0.7593(3) 0.0198(7) Uani 1 1 d . . .
H22 H -0.3920 -0.0969 0.8398 0.024 Uiso 1 1 calc R . .
N1 N -0.2257(3) -0.0258(2) 0.7343(2) 0.0139(5) Uani 1 1 d . . .
O1 O -0.0374(3) 0.11203(19) 0.88345(19) 0.0163(5) Uani 1 1 d . . .
O2 O 0.1774(3) 0.12150(19) 0.98228(18) 0.0173(5) Uani 1 1 d . . .
O3 O -0.0807(3) 0.2528(2) 0.4519(2) 0.0250(5) Uani 1 1 d . . .
O4 O 0.1033(3) 0.3454(2) 0.34009(19) 0.0256(5) Uani 1 1 d . . .
H101 H 0.0462 0.3472 0.2840 0.038 Uiso 1 1 d R . .
O5 O 0.9379(3) 0.43169(19) 0.90678(19) 0.0190(5) Uani 1 1 d . . .
O6 O 0.7790(3) 0.6090(2) 0.9803(2) 0.0207(5) Uani 1 1 d . . .
H102 H 0.8706 0.6023 1.0072 0.025 Uiso 1 1 calc R . .
O7 O 0.1843(3) 0.8501(2) 0.8280(2) 0.0193(5) Uani 1 1 d . . .
O8 O 0.0455(3) 0.7098(2) 0.82655(19) 0.0176(5) Uani 1 1 d . . .
Zn1 Zn -0.05795(4) -0.06005(3) 0.86915(3) 0.01428(12) Uani 1 1 d . . .

loop_
_atom_site_aniso_label
_atom_site_aniso_U_11
_atom_site_aniso_U_22
_atom_site_aniso_U_33
_atom_site_aniso_U_23
_atom_site_aniso_U_13
_atom_site_aniso_U_12
C1 0.0179(16) 0.0124(14) 0.0173(16) -0.0071(12) -0.0019(12) -0.0040(12)
C2 0.0140(15) 0.0155(15) 0.0209(17) -0.0055(12) -0.0022(13) -0.0062(12)
C3 0.0169(16) 0.0170(15) 0.0170(16) -0.0040(12) -0.0038(13) -0.0051(13)
C4 0.0193(16) 0.0147(15) 0.0167(16) -0.0047(12) -0.0005(13) -0.0063(13)
C5 0.0131(15) 0.0147(15) 0.0222(17) -0.0078(13) -0.0026(13) -0.0037(12)
C6 0.0182(16) 0.0137(15) 0.0163(16) -0.0068(12) -0.0051(12) -0.0048(12)
C7 0.0158(16) 0.0188(16) 0.0235(18) -0.0072(13) -0.0019(13) -0.0063(13)
C8 0.0168(16) 0.0153(15) 0.0174(16) -0.0024(12) -0.0029(13) -0.0092(13)
C9 0.0150(16) 0.0196(16) 0.0176(17) -0.0014(13) -0.0048(13) -0.0083(13)
C10 0.0141(15) 0.0155(15) 0.0165(16) -0.0011(12) -0.0021(12) -0.0062(12)
C11 0.0170(16) 0.0148(15) 0.0164(16) -0.0031(12) -0.0009(12) -0.0080(13)
C12 0.0148(15) 0.0160(15) 0.0161(16) -0.0005(12) -0.0041(12) -0.0068(12)
C13 0.0134(15) 0.0169(15) 0.0174(16) -0.0015(12) -0.0031(12) -0.0049(12)
C14 0.0195(17) 0.0105(15) 0.0185(17) -0.0050(12) -0.0014(13) -0.0030(12)
C15 0.0187(16) 0.0191(16) 0.0175(17) -0.0037(13) -0.0026(13) -0.0089(13)
C16 0.0169(16) 0.0213(16) 0.0102(15) -0.0018(12) -0.0052(12) -0.0064(13)
C17 0.0172(16) 0.0152(15) 0.0182(16) -0.0011(12) -0.0055(13) -0.0083(13)
C18 0.0159(16) 0.0195(16) 0.0211(17) -0.0055(13) -0.0032(13) -0.0087(13)
C19 0.0210(17) 0.0223(17) 0.0118(16) -0.0026(13) -0.0019(13) -0.0103(13)
C20 0.0146(15) 0.0120(14) 0.0157(16) -0.0034(12) -0.0039(13) -0.0040(12)
C21 0.0160(16) 0.0224(17) 0.0196(17) -0.0009(13) -0.0041(13) -0.0109(13)
C22 0.0237(17) 0.0252(17) 0.0126(16) 0.0003(13) -0.0018(13) -0.0127(14)
N1 0.0136(13) 0.0135(12) 0.0141(13) -0.0010(10) -0.0043(10) -0.0035(10)
O1 0.0163(11) 0.0135(10) 0.0204(12) -0.0021(9) -0.0036(9) -0.0063(9)
O2 0.0220(12) 0.0192(11) 0.0130(11) -0.0024(9) -0.0044(9) -0.0090(9)
O3 0.0260(13) 0.0358(13) 0.0174(12) 0.0033(10) -0.0077(10) -0.0191(11)
O4 0.0299(13) 0.0406(14) 0.0145(12) -0.0002(10) -0.0052(10) -0.0240(11)
O5 0.0151(11) 0.0199(12) 0.0235(12) -0.0090(9) -0.0074(9) -0.0024(9)
O6 0.0150(11) 0.0242(12) 0.0275(13) -0.0120(10) -0.0074(10) -0.0059(9)
O7 0.0157(11) 0.0161(11) 0.0284(13) -0.0086(9) -0.0015(10) -0.0051(9)
O8 0.0133(11) 0.0236(12) 0.0183(12) -0.0051(9) -0.0014(9) -0.0082(9)
Zn1 0.01330(19) 0.0160(2) 0.0147(2) -0.00311(13) -0.00449(13) -0.00492(14)

loop_
_atom_type_symbol
_atom_type_description
_atom_type_scat_dispersion_real
_atom_type_scat_dispersion_imag
_atom_type_scat_source
C C 0.0033 0.0016 'International Tables Vol C Tables 4.2.6.8 and 6.1.1.4'
H H 0.0000 0.0000 'International Tables Vol C Tables 4.2.6.8 and 6.1.1.4'
N N 0.0061 0.0033 'International Tables Vol C Tables 4.2.6.8 and 6.1.1.4'
O O 0.0106 0.0060 'International Tables Vol C Tables 4.2.6.8 and 6.1.1.4'
Zn Zn 0.2839 1.4301 'International Tables Vol C Tables 4.2.6.8 and 6.1.1.4'

loop_
_geom_angle_atom_site_label_1
_geom_angle_atom_site_label_2
_geom_angle_atom_site_label_3
_geom_angle
_geom_angle_site_symmetry_1
_geom_angle_site_symmetry_3
_geom_angle_publ_flag
C2 C1 C6 118.5(3) . . ?
C2 C1 C14 119.0(3) . . ?
C6 C1 C14 122.4(3) . . ?
C3 C2 C1 121.8(3) . . ?
C3 C2 H2 119.1 . . ?
C1 C2 H2 119.1 . . ?
C2 C3 C4 119.6(3) . . ?
C2 C3 C15 117.2(3) . . ?
C4 C3 C15 123.2(3) . . ?
C5 C4 C3 119.6(3) . . ?
C5 C4 H4 120.2 . . ?
C3 C4 H4 120.2 . . ?
C6 C5 C4 119.6(3) . . ?
C6 C5 C7 119.9(3) . . ?
C4 C5 C7 120.5(3) . . ?
C5 C6 C1 120.8(3) . . ?
C5 C6 H6 119.6 . . ?
C1 C6 H6 119.6 . . ?
C5 C7 C8 113.7(3) . . ?
C5 C7 H7A 108.8 . . ?
C8 C7 H7A 108.8 . . ?
C5 C7 H7B 108.8 . . ?
C8 C7 H7B 108.8 . . ?
H7A C7 H7B 107.7 . . ?
C13 C8 C9 118.5(3) . . ?
C13 C8 C7 120.3(3) . . ?
C9 C8 C7 121.3(3) . . ?
C10 C9 C8 120.8(3) . . ?
C10 C9 H9 119.6 . . ?
C8 C9 H9 119.6 . . ?
C9 C10 C11 120.4(3) . . ?
C9 C10 C16 120.1(3) . . ?
C11 C10 C16 119.4(3) . . ?
C12 C11 C10 118.9(3) . . ?
C12 C11 H11 120.6 . . ?
C10 C11 H11 120.6 . . ?
C11 C12 C13 120.6(3) . . ?
C11 C12 C17 121.5(3) . . ?
C13 C12 C17 117.9(3) . . ?
C12 C13 C8 120.8(3) . . ?
C12 C13 H13 119.6 . . ?
C8 C13 H13 119.6 . . ?
O2 C14 O1 123.5(3) . . ?
O2 C14 C1 118.6(3) . . ?
O1 C14 C1 117.9(3) . . ?
O3 C15 O4 123.7(3) . . ?
O3 C15 C3 121.8(3) . . ?
O4 C15 C3 114.6(3) . . ?
O8 C16 O7 121.6(3) . . ?
O8 C16 C10 120.2(3) . . ?
O7 C16 C10 118.1(3) . . ?
O8 C16 Zn1 73.53(17) . 1_565 ?
O7 C16 Zn1 48.20(14) . 1_565 ?
C10 C16 Zn1 165.0(2) . 1_565 ?
O5 C17 O6 124.5(3) . . ?
O5 C17 C12 121.8(3) . . ?
O6 C17 C12 113.7(3) . . ?
N1 C18 C19 123.6(3) . . ?
N1 C18 H18 118.2 . . ?
C19 C18 H18 118.2 . . ?
C18 C19 C20 119.7(3) . . ?
C18 C19 H19 120.1 . . ?
C20 C19 H19 120.1 . . ?
C21 C20 C19 116.7(3) . . ?
C21 C20 C20 121.9(3) . 2_456 ?
C19 C20 C20 121.3(3) . 2_456 ?
C22 C21 C20 119.8(3) . . ?
C22 C21 H21 120.1 . . ?
C20 C21 H21 120.1 . . ?
N1 C22 C21 123.2(3) . . ?
N1 C22 H22 118.4 . . ?
C21 C22 H22 118.4 . . ?
C18 N1 C22 116.9(2) . . ?
C18 N1 Zn1 122.7(2) . . ?
C22 N1 Zn1 120.1(2) . . ?
C14 O1 Zn1 128.12(19) . . ?
C14 O2 Zn1 113.94(19) . 2_557 ?
C15 O4 H101 109.5 . . ?
C17 O6 H102 109.5 . . ?
C16 O7 Zn1 103.04(18) . 1_565 ?
O2 Zn1 O7 123.19(9) 2_557 1_545 ?
O2 Zn1 O1 106.85(9) 2_557 . ?
O7 Zn1 O1 99.05(8) 1_545 . ?
O2 Zn1 N1 103.84(9) 2_557 . ?
O7 Zn1 N1 114.62(9) 1_545 . ?
O1 Zn1 N1 108.34(9) . . ?
O2 Zn1 C16 107.00(9) 2_557 1_545 ?
O7 Zn1 C16 28.76(9) 1_545 1_545 ?
O1 Zn1 C16 127.81(9) . 1_545 ?
N1 Zn1 C16 100.64(9) . 1_545 ?

loop_
_geom_bond_atom_site_label_1
_geom_bond_atom_site_label_2
_geom_bond_distance
_geom_bond_site_symmetry_2
_geom_bond_publ_flag
C1 C2 1.388(4) . ?
C1 C6 1.401(4) . ?
C1 C14 1.491(4) . ?
C2 C3 1.366(4) . ?
C2 H2 0.9300 . ?
C3 C4 1.410(4) . ?
C3 C15 1.488(4) . ?
C4 C5 1.396(4) . ?
C4 H4 0.9300 . ?
C5 C6 1.389(4) . ?
C5 C7 1.514(4) . ?
C6 H6 0.9300 . ?
C7 C8 1.523(4) . ?
C7 H7A 0.9700 . ?
C7 H7B 0.9700 . ?
C8 C13 1.390(4) . ?
C8 C9 1.391(4) . ?
C9 C10 1.390(4) . ?
C9 H9 0.9300 . ?
C10 C11 1.394(4) . ?
C10 C16 1.494(4) . ?
C11 C12 1.387(4) . ?
C11 H11 0.9300 . ?
C12 C13 1.390(4) . ?
C12 C17 1.496(4) . ?
C13 H13 0.9300 . ?
C14 O2 1.262(3) . ?
C14 O1 1.272(3) . ?
C15 O3 1.216(4) . ?
C15 O4 1.321(4) . ?
C16 O8 1.256(3) . ?
C16 O7 1.277(4) . ?
C16 Zn1 2.585(3) 1_565 ?
C17 O5 1.223(4) . ?
C17 O6 1.313(4) . ?
C18 N1 1.340(4) . ?
C18 C19 1.376(4) . ?
C18 H18 0.9300 . ?
C19 C20 1.399(4) . ?
C19 H19 0.9300 . ?
C20 C21 1.397(4) . ?
C20 C20 1.492(5) 2_456 ?
C21 C22 1.380(4) . ?
C21 H21 0.9300 . ?
C22 N1 1.350(4) . ?
C22 H22 0.9300 . ?
N1 Zn1 2.051(2) . ?
O1 Zn1 2.0004(19) . ?
O2 Zn1 1.959(2) 2_557 ?
O4 H101 0.8200 . ?
O6 H102 0.8200 . ?
O7 Zn1 1.978(2) 1_565 ?
Zn1 O2 1.959(2) 2_557 ?
Zn1 O7 1.978(2) 1_545 ?
Zn1 C16 2.585(3) 1_545 ?

loop_
_geom_hbond_atom_site_label_D
_geom_hbond_atom_site_label_H
_geom_hbond_atom_site_label_A
_geom_hbond_distance_DH
_geom_hbond_distance_HA
_geom_hbond_distance_DA
_geom_hbond_angle_DHA
_geom_hbond_site_symmetry_A
O6 H102 O5 0.82 1.83 2.639(3) 169.1 2_767
O4 H101 O8 0.82 1.84 2.625(3) 160.3 2_566
